data_9005875
loop_
_publ_author_name
'Ghose, S.'
'Tsukimura, K.'
'Hatch, D. M.'

_publ_section_title
;
 Phase transitions in ilvaite, a mixed-valence iron silicate
 II. A single-crystal X-ray diffraction study and Landau theory of the
 monoclinic to orthorhombic phase transition induced by charge delocalization
 Sample: T = 380 K
;
_journal_name_full 'Physics and Chemistry of Minerals'
_journal_page_first 483
_journal_page_last 496
_journal_volume 16
_journal_year 1989
_chemical_formula_sum 'Ca Fe3 H O9 Si2'
_chemical_name_mineral Ilvaite
_space_group_IT_number 62
_symmetry_space_group_name_Hall '-P 2c 2n'
_symmetry_space_group_name_H-M 'P n a m'
_cell_angle_alpha 90
_cell_angle_beta 90
_cell_angle_gamma 90
_cell_formula_units_Z 4
_cell_length_a 13.05330
_cell_length_b 8.83450
_cell_length_c 5.86740
_cell_volume 676.625
_database_code_amcsd 0007457
_diffrn_ambient_temperature 380
_exptl_crystal_density_diffrn 4.013
_cod_original_formula_sum 'Fe3 Ca Si2 O9 H'
_cod_database_code 9005875

loop_
_space_group_symop_operation_xyz
x,y,z
x,y,1/2-z
-x,-y,1/2+z
1/2-x,1/2+y,1/2+z
1/2+x,1/2-y,1/2-z
1/2+x,1/2-y,z
1/2-x,1/2+y,-z
-x,-y,-z

loop_
_atom_site_aniso_label
_atom_site_aniso_U_11
_atom_site_aniso_U_22
_atom_site_aniso_U_33
_atom_site_aniso_U_12
_atom_site_aniso_U_13
_atom_site_aniso_U_23
FeAo 0.00870 0.00870 0.00940 -0.00010 -0.00070 0.00080
FeB 0.01060 0.00860 0.00950 -0.00060 0.00000 0.00000
Ca 0.00890 0.00820 0.01210 0.00070 0.00000 0.00000
Si1 0.00680 0.00670 0.00550 0.00010 0.00000 0.00000
Si2 0.00670 0.00680 0.00570 0.00060 0.00000 0.00000
O1 0.01370 0.01120 0.01440 0.00030 0.00000 0.00000
O2o 0.01040 0.00980 0.00720 -0.00130 -0.00010 -0.00170
O3 0.00970 0.00880 0.00970 0.00110 0.00000 0.00000
O4o 0.01070 0.01080 0.00800 0.00010 0.00040 0.00160
O5 0.00830 0.00910 0.00950 0.00050 0.00000 0.00000
O6 0.01160 0.00890 0.01770 -0.00290 0.00000 0.00000
O-H7 0.00900 0.00940 0.00810 0.00150 0.00000 0.00000

loop_
_atom_site_label
_atom_site_fract_x
_atom_site_fract_y
_atom_site_fract_z
_atom_site_U_iso_or_equiv
_atom_site_type_symbol
_atom_site_attached_hydrogens
FeAo 0.89027 0.05075 0.00665 0.00890 Fe 0
FeB 0.94035 0.73943 0.25000 0.00950 Fe 0
Ca 0.81299 0.37056 0.75000 0.00970 Ca 0
Si1 0.95958 0.36809 0.25000 0.00630 Si 0
Si2 0.67942 0.22704 0.25000 0.00630 Si 0
O1 0.01020 0.02930 0.75000 0.01310 O 0
O2o 0.93631 0.27187 0.01664 0.00910 O 0
O3 0.77705 0.10968 0.25000 0.00940 O 0
O4o 0.67107 0.32947 0.01850 0.00980 O 0
O5 0.58481 0.10132 0.25000 0.00890 O 0
O6 0.60190 0.02427 0.75000 0.01270 O 0
O-H7 0.79761 0.10879 0.75000 0.00880 O 1

loop_
_cod_changelog_entry_id
_cod_changelog_entry_author
_cod_changelog_entry_date
_cod_changelog_entry_text
1
;cod-tools version 3.8.0
Id: cif_guess_AMCSD_atom_types 9574 2023-05-10 09:00:05Z saulius
;
2023-05-10T18:50:27+03:00
;Derived atom types and hydrogen counts
from atom names that follow the AMCSD naming convention
(Wat == water, O-H == hydroxyl).
;
2
;cod-tools version 3.10.1
Id: cif_fix_AMCSD_aniso_labels 10200 2024-08-01 14:09:44Z saulius
;
2024-08-02T12:21:03+03:00
;Changed the following '_atom_site_aniso_label' values:
'OH7' -> 'O-H7'
;

loop_
_cod_related_entry_id
_cod_related_entry_database
_cod_related_entry_code
1 AMCSD 0007457
